data_7241124
loop_
_publ_author_name
'Qiu, Sheng-En'
'Yang, Shi-Yao'

_publ_section_title
;
 Reversible photo/thermal solid-state transformation of a coordination
 polymer
;
_journal_name_full CrystEngComm
_journal_paper_doi 10.1039/D0CE00905A
_journal_year 2020
_chemical_formula_moiety 'C28 H20 Co N2 O6'
_chemical_formula_sum 'C28 H20 Co N2 O6'
_chemical_formula_weight 539.39
_space_group_crystal_system triclinic
_space_group_IT_number 2
_space_group_name_Hall '-P 1'
_space_group_name_H-M_alt 'P -1'
_atom_sites_solution_hydrogens geom
_audit_creation_method SHELXL-2014/7
_audit_update_record
;
2020-08-01 deposited with the CCDC.	2020-08-17 downloaded from the CCDC.
;
_cell_angle_alpha 87.5702(19)
_cell_angle_beta 83.0661(19)
_cell_angle_gamma 67.522(2)
_cell_formula_units_Z 2
_cell_length_a 9.5110(2)
_cell_length_b 11.4116(3)
_cell_length_c 11.7909(3)
_cell_measurement_reflns_used 12342
_cell_measurement_temperature 100(2)
_cell_measurement_theta_max 71.5250
_cell_measurement_theta_min 3.7600
_cell_volume 1173.85(5)
_computing_structure_refinement 'SHELXL-2014/7 (Sheldrick, 2014)'
_diffrn_ambient_temperature 100(2)
_diffrn_detector 'CCD plate'
_diffrn_detector_type HyPix
_diffrn_measured_fraction_theta_full 0.993
_diffrn_measured_fraction_theta_max 0.933
_diffrn_measurement_device 'four-circle diffractometer'
_diffrn_measurement_device_type 'XtaLAB Synergy, Dualflex, HyPix'
_diffrn_measurement_method '\w scans'
_diffrn_radiation_type CuK\a
_diffrn_radiation_wavelength 1.54184
_diffrn_reflns_av_R_equivalents 0.0416
_diffrn_reflns_av_unetI/netI 0.0241
_diffrn_reflns_Laue_measured_fraction_full 0.993
_diffrn_reflns_Laue_measured_fraction_max 0.933
_diffrn_reflns_limit_h_max 11
_diffrn_reflns_limit_h_min -11
_diffrn_reflns_limit_k_max 13
_diffrn_reflns_limit_k_min -14
_diffrn_reflns_limit_l_max 14
_diffrn_reflns_limit_l_min -14
_diffrn_reflns_number 25701
_diffrn_reflns_point_group_measured_fraction_full 0.993
_diffrn_reflns_point_group_measured_fraction_max 0.933
_diffrn_reflns_theta_full 67.700
_diffrn_reflns_theta_max 73.064
_diffrn_reflns_theta_min 3.777
_diffrn_source 'micro-focus sealed X-ray tube'
_exptl_absorpt_coefficient_mu 6.151
_exptl_absorpt_correction_T_max 1.00000
_exptl_absorpt_correction_T_min 0.46122
_exptl_absorpt_correction_type multi-scan
_exptl_absorpt_process_details
;
CrysAlisPro 1.171.39.46 (Rigaku Oxford Diffraction, 2018)
Empirical absorption correction using spherical harmonics,
 implemented in SCALE3 ABSPACK scaling algorithm.
;
_exptl_crystal_colour violet
_exptl_crystal_density_diffrn 1.526
_exptl_crystal_density_meas ?
_exptl_crystal_density_method 'not measured'
_exptl_crystal_description needle
_exptl_crystal_F_000 554
_exptl_crystal_size_max 0.230
_exptl_crystal_size_mid 0.060
_exptl_crystal_size_min 0.050
_refine_diff_density_max 0.251
_refine_diff_density_min -0.318
_refine_diff_density_rms 0.047
_refine_ls_extinction_method none
_refine_ls_goodness_of_fit_ref 1.045
_refine_ls_hydrogen_treatment constr
_refine_ls_matrix_type full
_refine_ls_number_parameters 542
_refine_ls_number_reflns 4384
_refine_ls_number_restraints 864
_refine_ls_restrained_S_all 0.982
_refine_ls_R_factor_all 0.0376
_refine_ls_R_factor_gt 0.0349
_refine_ls_shift/su_max 0.001
_refine_ls_shift/su_mean 0.000
_refine_ls_structure_factor_coef Fsqd
_refine_ls_weighting_details 'w=1/[\s^2^(Fo^2^)+(0.0448P)^2^+0.7908P] where P=(Fo^2^+2Fc^2^)/3'
_refine_ls_weighting_scheme calc
_refine_ls_wR_factor_gt 0.0878
_refine_ls_wR_factor_ref 0.0894
_reflns_Friedel_coverage 0.000
_reflns_number_gt 4184
_reflns_number_total 4384
_reflns_threshold_expression 'I > 2\s(I)'
_cod_data_source_file d0ce00905a1.cif
_cod_data_source_block y
_cod_depositor_comments
;
The following automatic conversions were performed:

data item '_exptl_crystal_density_meas' value 'not measured' was
changed to '?' -- the value is perceived as not measured.

Automatic conversion script
Id: cif_fix_values 7556 2019-12-06 15:28:31Z antanas 
;
_cod_original_cell_volume 1173.84(5)
_cod_database_code 7241124
_shelx_shelxl_version_number 2014/7
_shelx_space_group_comment
;
The symmetry employed for this shelxl refinement is uniquely defined
by the following loop, which should always be used as a source of
symmetry information in preference to the above space-group names.
They are only intended as comments.
;
_shelx_estimated_absorpt_t_min 0.332
_shelx_estimated_absorpt_t_max 0.748

loop_
_space_group_symop_operation_xyz
'x, y, z'
'-x, -y, -z'

loop_
_atom_site_label
_atom_site_type_symbol
_atom_site_fract_x
_atom_site_fract_y
_atom_site_fract_z
_atom_site_U_iso_or_equiv
_atom_site_adp_type
_atom_site_occupancy
_atom_site_site_symmetry_order
_atom_site_calc_flag
_atom_site_refinement_flags_posn
_atom_site_refinement_flags_adp
_atom_site_refinement_flags_occupancy
_atom_site_disorder_assembly
_atom_site_disorder_group
Co1 Co 0.57463(4) 0.74535(3) 0.60618(3) 0.02392(11) Uani 1 1 d . U . . .
O1 O 0.38975(16) 0.90042(15) 0.57656(12) 0.0301(3) Uani 1 1 d . U . . .
O2 O 0.35132(17) 0.72618(15) 0.54758(13) 0.0338(4) Uani 1 1 d . U . . .
O3 O 0.11295(17) 0.74389(15) 0.44944(15) 0.0367(4) Uani 1 1 d . U . . .
H3B H 0.1989 0.7073 0.4732 0.055 Uiso 1 1 calc R U . . .
C1 C 0.3037(2) 0.8459(2) 0.55099(17) 0.0281(5) Uani 1 1 d . U . . .
C2 C 0.1462(2) 0.9247(2) 0.52532(17) 0.0264(4) Uani 1 1 d . U . . .
C3 C 0.0858(2) 1.0532(2) 0.55057(17) 0.0267(4) Uani 1 1 d . U . . .
H3A H 0.1451 1.0891 0.5855 0.032 Uiso 1 1 calc R U . . .
C4 C 0.0592(2) 0.8700(2) 0.47432(17) 0.0275(4) Uani 1 1 d . U . . .
O4 O 0.61650(16) 0.58843(14) 0.70951(12) 0.0282(3) Uani 1 1 d . U . . .
O5 O 0.45936(17) 0.76347(14) 0.79935(12) 0.0303(3) Uani 1 1 d . U . . .
C5 C 0.5313(2) 0.6452(2) 0.79884(17) 0.0242(4) Uani 1 1 d . U . . .
C6 C 0.5170(2) 0.56945(19) 0.90264(17) 0.0220(4) Uani 0.5 1 d . U P A 1
C7 C 0.4380(2) 0.63200(19) 1.00453(17) 0.0236(4) Uani 0.5 1 d . U P A 1
C8 C 0.5789(2) 0.4369(2) 0.89869(17) 0.0240(4) Uani 0.5 1 d . U P A 1
O6 O 0.3748(3) 0.7616(3) 1.0150(2) 0.0281(6) Uani 0.5 1 d . U P A 1
H6A H 0.3851 0.7945 0.9510 0.042 Uiso 0.5 1 calc R U P A 1
O7 O 0.6546(4) 0.3682(3) 0.8024(2) 0.0330(7) Uani 0.5 1 d . U P A 1
H7A H 0.6624 0.4176 0.7493 0.049 Uiso 0.5 1 calc R U P A 1
C6' C 0.5170(2) 0.56945(19) 0.90264(17) 0.0220(4) Uani 0.5 1 d . U P A 2
C7' C 0.4380(2) 0.63200(19) 1.00453(17) 0.0236(4) Uani 0.5 1 d . U P A 2
H7'A H 0.3958 0.7220 1.0073 0.028 Uiso 0.5 1 calc R U P A 2
C8' C 0.5789(2) 0.4369(2) 0.89869(17) 0.0240(4) Uani 0.5 1 d . U P A 2
H8'A H 0.6325 0.3941 0.8297 0.029 Uiso 0.5 1 calc R U P A 2
N1 N 0.6971(7) 0.6606(7) 0.4512(4) 0.0266(9) Uani 0.863(4) 1 d . U P B 1
N2 N 0.7004(8) -0.1610(4) -0.3398(6) 0.0235(10) Uani 0.863(4) 1 d . U P B 1
C9 C 0.6479(4) 0.5988(5) 0.3848(4) 0.0487(10) Uani 0.863(4) 1 d . U P B 1
H9A H 0.5489 0.5972 0.4047 0.058 Uiso 0.863(4) 1 calc R U P B 1
C10 C 0.7336(4) 0.5360(4) 0.2872(3) 0.0481(9) Uani 0.863(4) 1 d . U P B 1
H10A H 0.6932 0.4920 0.2421 0.058 Uiso 0.863(4) 1 calc R U P B 1
C11 C 0.8784(4) 0.5365(3) 0.2543(2) 0.0258(6) Uani 0.863(4) 1 d . U P B 1
C12 C 0.9280(4) 0.6035(3) 0.3247(3) 0.0322(7) Uani 0.863(4) 1 d . U P B 1
H12A H 1.0259 0.6079 0.3061 0.039 Uiso 0.863(4) 1 calc R U P B 1
C13 C 0.8370(4) 0.6634(3) 0.4210(3) 0.0305(7) Uani 0.863(4) 1 d . U P B 1
H13A H 0.8738 0.7085 0.4679 0.037 Uiso 0.863(4) 1 calc R U P B 1
C14 C 0.9830(3) 0.4610(2) 0.1597(2) 0.0256(6) Uani 0.863(4) 1 d . U P B 1
H14A H 1.0809 0.4663 0.1453 0.031 Uiso 0.863(4) 1 calc R U P B 1
C15 C 0.9522(4) 0.3851(3) 0.0917(2) 0.0266(6) Uani 0.863(4) 1 d . U P B 1
H15A H 0.8480 0.3950 0.0948 0.032 Uiso 0.863(4) 1 calc R U P B 1
C16 C 1.0619(4) 0.2886(4) 0.0132(4) 0.0244(8) Uani 0.863(4) 1 d . U P B 1
C17 C 1.0101(5) 0.2093(3) -0.0418(4) 0.0225(8) Uani 0.863(4) 1 d . U P B 1
H17A H 0.9034 0.2268 -0.0345 0.027 Uiso 0.863(4) 1 calc R U P B 1
C18 C 1.1113(6) 0.1041(4) -0.1079(5) 0.0243(10) Uani 0.863(4) 1 d . U P B 1
C19 C 1.2635(10) 0.0794(10) -0.1148(7) 0.0318(13) Uani 0.863(4) 1 d . U P B 1
H19A H 1.3333 0.0059 -0.1552 0.038 Uiso 0.863(4) 1 calc R U P B 1
C20 C 1.3226(6) 0.1588(4) -0.0640(4) 0.0330(10) Uani 0.863(4) 1 d . U P B 1
H20A H 1.4293 0.1415 -0.0734 0.040 Uiso 0.863(4) 1 calc R U P B 1
C21 C 1.2202(5) 0.2630(4) 0.0001(4) 0.0320(10) Uani 0.863(4) 1 d . U P B 1
H21A H 1.2575 0.3170 0.0353 0.038 Uiso 0.863(4) 1 calc R U P B 1
C22 C 1.0526(6) 0.0220(5) -0.1642(5) 0.0265(9) Uani 0.863(4) 1 d . U P B 1
H22A H 1.1226 -0.0604 -0.1875 0.032 Uiso 0.863(4) 1 calc R U P B 1
C23 C 0.9083(10) 0.0559(6) -0.1844(8) 0.0290(12) Uani 0.863(4) 1 d . U P B 1
H23A H 0.8409 0.1391 -0.1611 0.035 Uiso 0.863(4) 1 calc R U P B 1
C24 C 0.8398(8) -0.0211(4) -0.2391(5) 0.0250(10) Uani 0.863(4) 1 d . U P B 1
C25 C 0.9180(6) -0.1497(3) -0.2654(4) 0.0252(9) Uani 0.863(4) 1 d . U P B 1
H25A H 1.0209 -0.1927 -0.2495 0.030 Uiso 0.863(4) 1 calc R U P B 1
C26 C 0.8423(7) -0.2137(5) -0.3153(6) 0.0267(11) Uani 0.863(4) 1 d . U P B 1
H26A H 0.8968 -0.3011 -0.3328 0.032 Uiso 0.863(4) 1 calc R U P B 1
C27 C 0.6905(8) 0.0343(4) -0.2659(6) 0.0284(11) Uani 0.863(4) 1 d . U P B 1
H27A H 0.6335 0.1216 -0.2491 0.034 Uiso 0.863(4) 1 calc R U P B 1
C28 C 0.6226(7) -0.0344(6) -0.3164(5) 0.0253(11) Uani 0.863(4) 1 d . U P B 1
H28A H 0.5208 0.0066 -0.3352 0.030 Uiso 0.863(4) 1 calc R U P B 1
N1' N 0.685(5) 0.672(5) 0.468(4) 0.029(3) Uani 0.137(4) 1 d . U P B 2
N2' N 0.690(5) -0.134(4) -0.334(4) 0.019(3) Uani 0.137(4) 1 d . U P B 2
C9' C 0.628(3) 0.570(3) 0.415(2) 0.038(3) Uani 0.137(4) 1 d . U P B 2
H9'A H 0.5439 0.5554 0.4560 0.045 Uiso 0.137(4) 1 calc R U P B 2
C10' C 0.691(3) 0.503(2) 0.3159(19) 0.041(3) Uani 0.137(4) 1 d . U P B 2
H10B H 0.6476 0.4474 0.2910 0.049 Uiso 0.137(4) 1 calc R U P B 2
C11' C 0.819(3) 0.515(2) 0.2493(16) 0.029(3) Uani 0.137(4) 1 d . U P B 2
C12' C 0.881(2) 0.589(2) 0.2874(19) 0.028(3) Uani 0.137(4) 1 d . U P B 2
H12B H 0.9728 0.5948 0.2496 0.034 Uiso 0.137(4) 1 calc R U P B 2
C13' C 0.800(3) 0.664(3) 0.393(2) 0.033(3) Uani 0.137(4) 1 d . U P B 2
H13B H 0.8456 0.7211 0.4098 0.040 Uiso 0.137(4) 1 calc R U P B 2
C14' C 0.880(2) 0.4299(16) 0.1483(14) 0.030(3) Uani 0.137(4) 1 d . U P B 2
H14B H 0.8137 0.3965 0.1196 0.035 Uiso 0.137(4) 1 calc R U P B 2
C15' C 1.014(2) 0.3989(17) 0.0978(15) 0.025(2) Uani 0.137(4) 1 d . U P B 2
H15B H 1.0670 0.4512 0.1142 0.030 Uiso 0.137(4) 1 calc R U P B 2
C16' C 1.104(4) 0.290(3) 0.015(3) 0.023(3) Uani 0.137(4) 1 d . U P B 2
C17' C 1.025(3) 0.237(3) -0.031(3) 0.022(3) Uani 0.137(4) 1 d . U P B 2
H17B H 0.9163 0.2753 -0.0179 0.027 Uiso 0.137(4) 1 calc R U P B 2
C18' C 1.087(4) 0.129(3) -0.097(3) 0.021(3) Uani 0.137(4) 1 d . U P B 2
C19' C 1.280(7) 0.072(6) -0.130(5) 0.026(3) Uani 0.137(4) 1 d . U P B 2
H19B H 1.3425 0.0042 -0.1803 0.031 Uiso 0.137(4) 1 calc R U P B 2
C20' C 1.314(5) 0.134(3) -0.077(3) 0.032(3) Uani 0.137(4) 1 d . U P B 2
H20B H 1.4225 0.1021 -0.0802 0.038 Uiso 0.137(4) 1 calc R U P B 2
C21' C 1.256(4) 0.235(3) -0.013(3) 0.030(3) Uani 0.137(4) 1 d . U P B 2
H21B H 1.3218 0.2704 0.0138 0.036 Uiso 0.137(4) 1 calc R U P B 2
C22' C 1.030(5) 0.044(4) -0.149(4) 0.027(3) Uani 0.137(4) 1 d . U P B 2
H22B H 1.0987 -0.0413 -0.1618 0.032 Uiso 0.137(4) 1 calc R U P B 2
C23' C 0.890(7) 0.078(5) -0.180(5) 0.023(3) Uani 0.137(4) 1 d . U P B 2
H23B H 0.8216 0.1629 -0.1654 0.028 Uiso 0.137(4) 1 calc R U P B 2
C24' C 0.838(6) 0.005(4) -0.229(4) 0.021(3) Uani 0.137(4) 1 d . U P B 2
C25' C 0.911(5) -0.114(3) -0.260(3) 0.022(3) Uani 0.137(4) 1 d . U P B 2
H25B H 1.0174 -0.1486 -0.2507 0.026 Uiso 0.137(4) 1 calc R U P B 2
C26' C 0.855(5) -0.195(4) -0.305(4) 0.023(3) Uani 0.137(4) 1 d . U P B 2
H26B H 0.9149 -0.2827 -0.3172 0.027 Uiso 0.137(4) 1 calc R U P B 2
C27' C 0.681(5) 0.063(3) -0.259(4) 0.022(3) Uani 0.137(4) 1 d . U P B 2
H27B H 0.6177 0.1497 -0.2478 0.026 Uiso 0.137(4) 1 calc R U P B 2
C28' C 0.640(5) -0.021(5) -0.305(4) 0.024(3) Uani 0.137(4) 1 d . U P B 2
H28B H 0.5373 0.0191 -0.3214 0.029 Uiso 0.137(4) 1 calc R U P B 2

loop_
_atom_site_aniso_label
_atom_site_aniso_U_11
_atom_site_aniso_U_22
_atom_site_aniso_U_33
_atom_site_aniso_U_23
_atom_site_aniso_U_13
_atom_site_aniso_U_12
Co1 0.02226(18) 0.0308(2) 0.02096(17) -0.00012(13) -0.00169(12) -0.01273(14)
O1 0.0221(7) 0.0419(9) 0.0298(8) 0.0037(7) -0.0051(6) -0.0158(7)
O2 0.0248(8) 0.0373(9) 0.0383(9) 0.0014(7) -0.0028(6) -0.0113(7)
O3 0.0248(8) 0.0366(9) 0.0501(10) -0.0094(7) -0.0032(7) -0.0125(7)
C1 0.0237(10) 0.0399(13) 0.0221(10) 0.0016(9) -0.0001(8) -0.0144(9)
C2 0.0204(10) 0.0399(12) 0.0214(9) 0.0006(8) 0.0015(8) -0.0154(9)
C3 0.0226(10) 0.0402(12) 0.0220(10) -0.0010(9) 0.0006(8) -0.0180(9)
C4 0.0230(10) 0.0368(12) 0.0254(10) -0.0024(9) 0.0024(8) -0.0156(9)
O4 0.0298(8) 0.0308(8) 0.0224(7) 0.0008(6) 0.0004(6) -0.0107(6)
O5 0.0309(8) 0.0281(8) 0.0298(8) 0.0041(6) 0.0008(6) -0.0106(7)
C5 0.0213(9) 0.0305(11) 0.0234(10) 0.0000(8) -0.0024(8) -0.0129(9)
C6 0.0179(9) 0.0263(10) 0.0231(9) 0.0011(8) -0.0027(7) -0.0100(8)
C7 0.0197(9) 0.0237(10) 0.0273(10) -0.0009(8) -0.0022(8) -0.0082(8)
C8 0.0195(9) 0.0294(11) 0.0222(9) -0.0038(8) -0.0002(7) -0.0086(8)
O6 0.0305(15) 0.0232(15) 0.0279(15) -0.0005(12) 0.0039(12) -0.0093(12)
O7 0.0399(17) 0.0298(16) 0.0227(14) -0.0025(12) 0.0049(12) -0.0082(14)
C6' 0.0179(9) 0.0263(10) 0.0231(9) 0.0011(8) -0.0027(7) -0.0100(8)
C7' 0.0197(9) 0.0237(10) 0.0273(10) -0.0009(8) -0.0022(8) -0.0082(8)
C8' 0.0195(9) 0.0294(11) 0.0222(9) -0.0038(8) -0.0002(7) -0.0086(8)
N1 0.0249(17) 0.0356(18) 0.0170(19) -0.0054(13) 0.0021(13) -0.0098(13)
N2 0.0236(15) 0.026(2) 0.0217(13) -0.0015(17) 0.0002(10) -0.0114(18)
C9 0.0260(15) 0.079(3) 0.046(2) -0.0293(18) 0.0062(14) -0.0259(15)
C10 0.0280(18) 0.079(2) 0.0445(19) -0.0304(17) 0.0013(15) -0.0262(16)
C11 0.0237(14) 0.0329(14) 0.0233(12) -0.0025(11) -0.0051(11) -0.0125(12)
C12 0.0303(14) 0.0395(15) 0.0341(15) -0.0111(12) 0.0051(12) -0.0227(12)
C13 0.0289(16) 0.0381(14) 0.0312(17) -0.0078(13) 0.0020(11) -0.0210(13)
C14 0.0233(12) 0.0292(13) 0.0248(12) -0.0006(10) -0.0016(9) -0.0109(10)
C15 0.0234(14) 0.0352(14) 0.0237(12) -0.0027(11) -0.0030(11) -0.0132(12)
C16 0.0227(19) 0.0327(13) 0.0202(11) -0.0018(10) -0.0023(15) -0.0131(16)
C17 0.0221(13) 0.0296(19) 0.0193(14) -0.0034(14) -0.0020(10) -0.0135(12)
C18 0.027(2) 0.027(2) 0.0178(16) -0.0040(15) 0.0038(13) -0.0102(15)
C19 0.028(3) 0.035(2) 0.031(3) -0.0115(19) 0.0071(17) -0.0119(19)
C20 0.0260(14) 0.044(2) 0.0362(19) -0.0178(17) 0.0021(13) -0.0204(15)
C21 0.030(3) 0.036(2) 0.0312(18) -0.0145(15) 0.0034(16) -0.0153(17)
C22 0.028(2) 0.030(2) 0.021(2) -0.0056(13) 0.0025(14) -0.0111(17)
C23 0.030(3) 0.032(3) 0.0236(15) -0.004(2) 0.0033(17) -0.012(2)
C24 0.0318(13) 0.030(3) 0.0173(15) -0.0045(15) 0.0017(12) -0.017(2)
C25 0.0274(14) 0.027(2) 0.0269(13) 0.0046(17) -0.0071(11) -0.0162(19)
C26 0.0288(17) 0.030(2) 0.0295(18) 0.0025(14) -0.0082(13) -0.0186(13)
C27 0.0299(16) 0.027(2) 0.0285(16) -0.0087(18) 0.0062(13) -0.013(2)
C28 0.0212(18) 0.032(2) 0.0259(19) -0.0055(14) 0.0010(12) -0.0146(13)
N1' 0.025(4) 0.043(4) 0.028(5) -0.008(4) -0.002(4) -0.022(4)
N2' 0.020(4) 0.025(5) 0.021(4) 0.003(5) -0.003(4) -0.018(4)
C9' 0.031(5) 0.054(5) 0.032(5) -0.018(4) 0.002(4) -0.020(4)
C10' 0.028(5) 0.062(5) 0.038(5) -0.016(5) 0.002(5) -0.021(5)
C11' 0.021(4) 0.043(4) 0.026(4) -0.006(4) 0.002(4) -0.017(4)
C12' 0.025(4) 0.043(4) 0.029(4) -0.008(4) 0.002(4) -0.026(4)
C13' 0.030(4) 0.043(4) 0.034(4) -0.012(4) -0.004(4) -0.021(4)
C14' 0.029(4) 0.034(4) 0.024(4) -0.001(4) -0.004(4) -0.011(4)
C15' 0.027(4) 0.031(4) 0.023(4) -0.001(4) -0.004(4) -0.018(4)
C16' 0.024(4) 0.030(4) 0.020(4) -0.007(4) 0.000(4) -0.015(4)
C17' 0.021(5) 0.028(5) 0.019(5) -0.001(5) 0.001(4) -0.012(5)
C18' 0.021(4) 0.028(4) 0.021(4) -0.007(4) 0.000(4) -0.018(4)
C19' 0.022(5) 0.034(5) 0.026(5) -0.011(5) 0.003(5) -0.017(4)
C20' 0.028(5) 0.037(5) 0.031(5) -0.014(5) 0.007(4) -0.015(5)
C21' 0.027(5) 0.036(5) 0.031(5) -0.012(5) 0.003(4) -0.017(4)
C22' 0.029(5) 0.030(5) 0.020(5) -0.004(5) 0.003(4) -0.011(5)
C23' 0.027(5) 0.028(5) 0.019(5) -0.003(5) -0.001(4) -0.014(5)
C24' 0.026(4) 0.025(5) 0.020(4) 0.002(4) 0.000(4) -0.018(4)
C25' 0.024(4) 0.026(5) 0.024(4) 0.003(5) -0.005(4) -0.020(5)
C26' 0.023(5) 0.025(5) 0.024(5) 0.004(5) -0.006(4) -0.013(5)
C27' 0.023(4) 0.027(5) 0.022(5) -0.004(5) -0.002(4) -0.016(5)
C28' 0.024(5) 0.027(5) 0.024(5) -0.004(5) 0.001(5) -0.015(5)

loop_
_atom_type_symbol
_atom_type_description
_atom_type_scat_dispersion_real
_atom_type_scat_dispersion_imag
_atom_type_scat_source
C C 0.0181 0.0091 'International Tables Vol C Tables 4.2.6.8 and 6.1.1.4'
H H 0.0000 0.0000 'International Tables Vol C Tables 4.2.6.8 and 6.1.1.4'
N N 0.0311 0.0180 'International Tables Vol C Tables 4.2.6.8 and 6.1.1.4'
O O 0.0492 0.0322 'International Tables Vol C Tables 4.2.6.8 and 6.1.1.4'
Co Co -2.3653 3.6143 'International Tables Vol C Tables 4.2.6.8 and 6.1.1.4'

loop_
_geom_angle_atom_site_label_1
_geom_angle_atom_site_label_2
_geom_angle_atom_site_label_3
_geom_angle
_geom_angle_site_symmetry_1
_geom_angle_site_symmetry_3
_geom_angle_publ_flag
N1' Co1 O1 110.1(16) . . ?
O1 Co1 N2 96.93(15) . 1_566 ?
N1' Co1 O4 101.3(17) . . ?
O1 Co1 O4 135.90(6) . . ?
N2 Co1 O4 105.17(18) 1_566 . ?
O1 Co1 N1 110.29(19) . . ?
N2 Co1 N1 104.2(3) 1_566 . ?
O4 Co1 N1 100.7(2) . . ?
N1' Co1 N2' 106.7(19) . 1_566 ?
O1 Co1 N2' 91.1(11) . 1_566 ?
O4 Co1 N2' 109.0(11) . 1_566 ?
N1' Co1 O5 160.1(17) . . ?
O1 Co1 O5 85.85(6) . . ?
N2 Co1 O5 85.77(19) 1_566 . ?
O4 Co1 O5 58.92(5) . . ?
N1 Co1 O5 159.4(2) . . ?
N2' Co1 O5 84.2(12) 1_566 . ?
N1' Co1 O2 89.4(15) . . ?
O1 Co1 O2 59.06(6) . . ?
N2 Co1 O2 155.75(15) 1_566 . ?
O4 Co1 O2 92.08(6) . . ?
N1 Co1 O2 88.8(2) . . ?
N2' Co1 O2 149.8(11) 1_566 . ?
O5 Co1 O2 88.86(5) . . ?
C1 O1 Co1 98.83(14) . . ?
C1 O2 Co1 81.50(12) . . ?
C4 O3 H3B 109.5 . . ?
O2 C1 O1 120.57(19) . . ?
O2 C1 C2 120.42(19) . . ?
O1 C1 C2 119.0(2) . . ?
C3 C2 C4 120.1(2) . . ?
C3 C2 C1 119.48(19) . . ?
C4 C2 C1 120.4(2) . . ?
C4 C3 C2 121.1(2) 2_576 . ?
C4 C3 H3A 119.5 2_576 . ?
C2 C3 H3A 119.5 . . ?
O3 C4 C3 118.96(19) . 2_576 ?
O3 C4 C2 122.18(19) . . ?
C3 C4 C2 118.9(2) 2_576 . ?
C5 O4 Co1 97.38(12) . . ?
C5 O5 Co1 83.03(12) . . ?
O5 C5 O4 120.66(18) . . ?
O5 C5 C6' 120.14(18) . . ?
O4 C5 C6' 119.20(18) . . ?
O5 C5 C6 120.14(18) . . ?
O4 C5 C6 119.20(18) . . ?
C8 C6 C7 119.74(18) . . ?
C8 C6 C5 120.75(18) . . ?
C7 C6 C5 119.50(18) . . ?
O6 C7 C8 116.7(2) . 2_667 ?
O6 C7 C6 123.0(2) . . ?
C8 C7 C6 120.30(19) 2_667 . ?
O7 C8 C7 116.3(2) . 2_667 ?
O7 C8 C6 123.7(2) . . ?
C7 C8 C6 119.96(19) 2_667 . ?
C7 O6 H6A 109.5 . . ?
C8 O7 H7A 109.5 . . ?
C8' C6' C7' 119.74(18) . . ?
C8' C6' C5 120.75(18) . . ?
C7' C6' C5 119.50(18) . . ?
C8' C7' C6' 120.30(19) 2_667 . ?
C8' C7' H7'A 119.9 2_667 . ?
C6' C7' H7'A 119.9 . . ?
C7' C8' C6' 119.96(19) 2_667 . ?
C7' C8' H8'A 120.0 2_667 . ?
C6' C8' H8'A 120.0 . . ?
C9 N1 C13 117.9(4) . . ?
C9 N1 Co1 123.2(4) . . ?
C13 N1 Co1 118.8(4) . . ?
C26 N2 C28 117.9(5) . . ?
C26 N2 Co1 125.8(3) . 1_544 ?
C28 N2 Co1 115.9(5) . 1_544 ?
N1 C9 C10 122.9(4) . . ?
N1 C9 H9A 118.6 . . ?
C10 C9 H9A 118.6 . . ?
C9 C10 C11 120.6(3) . . ?
C9 C10 H10A 119.7 . . ?
C11 C10 H10A 119.7 . . ?
C10 C11 C12 115.9(3) . . ?
C10 C11 C14 123.9(3) . . ?
C12 C11 C14 119.9(3) . . ?
C13 C12 C11 120.5(3) . . ?
C13 C12 H12A 119.7 . . ?
C11 C12 H12A 119.7 . . ?
N1 C13 C12 122.3(3) . . ?
N1 C13 H13A 118.9 . . ?
C12 C13 H13A 118.9 . . ?
C15 C14 C11 125.3(3) . . ?
C15 C14 H14A 117.4 . . ?
C11 C14 H14A 117.4 . . ?
C14 C15 C16 126.9(3) . . ?
C14 C15 H15A 116.6 . . ?
C16 C15 H15A 116.6 . . ?
C17 C16 C21 118.5(4) . . ?
C17 C16 C15 118.4(3) . . ?
C21 C16 C15 122.8(4) . . ?
C16 C17 C18 122.0(4) . . ?
C16 C17 H17A 119.0 . . ?
C18 C17 H17A 119.0 . . ?
C19 C18 C17 117.9(6) . . ?
C19 C18 C22 121.6(5) . . ?
C17 C18 C22 120.5(4) . . ?
C18 C19 C20 122.6(6) . . ?
C18 C19 H19A 118.7 . . ?
C20 C19 H19A 118.7 . . ?
C21 C20 C19 118.4(5) . . ?
C21 C20 H20A 120.8 . . ?
C19 C20 H20A 120.8 . . ?
C20 C21 C16 120.5(5) . . ?
C20 C21 H21A 119.7 . . ?
C16 C21 H21A 119.7 . . ?
C23 C22 C18 124.1(4) . . ?
C23 C22 H22A 117.9 . . ?
C18 C22 H22A 117.9 . . ?
C22 C23 C24 127.5(5) . . ?
C22 C23 H23A 116.3 . . ?
C24 C23 H23A 116.3 . . ?
C27 C24 C25 116.8(4) . . ?
C27 C24 C23 119.8(4) . . ?
C25 C24 C23 123.4(6) . . ?
C26 C25 C24 118.7(5) . . ?
C26 C25 H25A 120.6 . . ?
C24 C25 H25A 120.6 . . ?
N2 C26 C25 124.2(5) . . ?
N2 C26 H26A 117.9 . . ?
C25 C26 H26A 117.9 . . ?
C28 C27 C24 121.5(4) . . ?
C28 C27 H27A 119.3 . . ?
C24 C27 H27A 119.3 . . ?
N2 C28 C27 120.8(6) . . ?
N2 C28 H28A 119.6 . . ?
C27 C28 H28A 119.6 . . ?
C13' N1' C9' 100(3) . . ?
C13' N1' Co1 145(3) . . ?
C9' N1' Co1 115(3) . . ?
C28' N2' C26' 107(4) . . ?
C28' N2' Co1 132(4) . 1_544 ?
C26' N2' Co1 120(2) . 1_544 ?
C10' C9' N1' 126(2) . . ?
C10' C9' H9'A 117.1 . . ?
N1' C9' H9'A 117.1 . . ?
C9' C10' C11' 121(2) . . ?
C9' C10' H10B 119.3 . . ?
C11' C10' H10B 119.3 . . ?
C12' C11' C10' 118.6(18) . . ?
C12' C11' C14' 126(2) . . ?
C10' C11' C14' 115(2) . . ?
C11' C12' C13' 116.2(18) . . ?
C11' C12' H12B 121.9 . . ?
C13' C12' H12B 121.9 . . ?
N1' C13' C12' 138(3) . . ?
N1' C13' H13B 111.1 . . ?
C12' C13' H13B 111.1 . . ?
C15' C14' C11' 124.2(18) . . ?
C15' C14' H14B 117.9 . . ?
C11' C14' H14B 117.9 . . ?
C14' C15' C16' 129(2) . . ?
C14' C15' H15B 115.3 . . ?
C16' C15' H15B 115.3 . . ?
C17' C16' C21' 114(3) . . ?
C17' C16' C15' 117(3) . . ?
C21' C16' C15' 129(3) . . ?
C16' C17' C18' 125(3) . . ?
C16' C17' H17B 117.6 . . ?
C18' C17' H17B 117.6 . . ?
C17' C18' C22' 137(3) . . ?
C17' C18' C19' 116(4) . . ?
C22' C18' C19' 107(3) . . ?
C20' C19' C18' 102(4) . . ?
C20' C19' H19B 129.0 . . ?
C18' C19' H19B 129.0 . . ?
C19' C20' C21' 142(5) . . ?
C19' C20' H20B 109.2 . . ?
C21' C20' H20B 109.2 . . ?
C20' C21' C16' 121(4) . . ?
C20' C21' H21B 119.7 . . ?
C16' C21' H21B 119.7 . . ?
C23' C22' C18' 125(3) . . ?
C23' C22' H22B 117.5 . . ?
C18' C22' H22B 117.5 . . ?
C24' C23' C22' 126(4) . . ?
C24' C23' H23B 116.9 . . ?
C22' C23' H23B 116.9 . . ?
C23' C24' C25' 128(4) . . ?
C23' C24' C27' 117(4) . . ?
C25' C24' C27' 115(3) . . ?
C24' C25' C26' 128(4) . . ?
C24' C25' H25B 115.9 . . ?
C26' C25' H25B 115.9 . . ?
C25' C26' N2' 116(3) . . ?
C25' C26' H26B 122.2 . . ?
N2' C26' H26B 122.2 . . ?
C28' C27' C24' 111(3) . . ?
C28' C27' H27B 124.4 . . ?
C24' C27' H27B 124.4 . . ?
N2' C28' C27' 142(5) . . ?
N2' C28' H28B 109.1 . . ?
C27' C28' H28B 109.1 . . ?

loop_
_geom_bond_atom_site_label_1
_geom_bond_atom_site_label_2
_geom_bond_distance
_geom_bond_site_symmetry_2
_geom_bond_publ_flag
Co1 N1' 1.87(4) . ?
Co1 O1 2.0154(15) . ?
Co1 N2 2.049(7) 1_566 ?
Co1 O4 2.0583(15) . ?
Co1 N1 2.099(4) . ?
Co1 N2' 2.24(4) 1_566 ?
Co1 O5 2.3866(15) . ?
Co1 O2 2.3997(15) . ?
O1 C1 1.270(3) . ?
O2 C1 1.265(3) . ?
O3 C4 1.363(3) . ?
O3 H3B 0.8400 . ?
C1 C2 1.483(3) . ?
C2 C3 1.386(3) . ?
C2 C4 1.407(3) . ?
C3 C4 1.381(3) 2_576 ?
C3 H3A 0.9500 . ?
C4 C3 1.381(3) 2_576 ?
O4 C5 1.279(2) . ?
O5 C5 1.258(3) . ?
C5 C6' 1.491(3) . ?
C5 C6 1.491(3) . ?
C6 C8 1.398(3) . ?
C6 C7 1.401(3) . ?
C7 O6 1.371(3) . ?
C7 C8 1.387(3) 2_667 ?
C8 O7 1.368(3) . ?
C8 C7 1.387(3) 2_667 ?
O6 H6A 0.8400 . ?
O7 H7A 0.8400 . ?
C6' C8' 1.398(3) . ?
C6' C7' 1.401(3) . ?
C7' C8' 1.387(3) 2_667 ?
C7' H7'A 0.9500 . ?
C8' C7' 1.387(3) 2_667 ?
C8' H8'A 0.9500 . ?
N1 C9 1.311(8) . ?
N1 C13 1.347(8) . ?
N2 C26 1.313(9) . ?
N2 C28 1.371(7) . ?
N2 Co1 2.049(7) 1_544 ?
C9 C10 1.377(5) . ?
C9 H9A 0.9500 . ?
C10 C11 1.386(5) . ?
C10 H10A 0.9500 . ?
C11 C12 1.386(4) . ?
C11 C14 1.461(4) . ?
C12 C13 1.372(4) . ?
C12 H12A 0.9500 . ?
C13 H13A 0.9500 . ?
C14 C15 1.337(4) . ?
C14 H14A 0.9500 . ?
C15 C16 1.461(5) . ?
C15 H15A 0.9500 . ?
C16 C17 1.396(5) . ?
C16 C21 1.410(5) . ?
C17 C18 1.411(5) . ?
C17 H17A 0.9500 . ?
C18 C19 1.357(12) . ?
C18 C22 1.474(8) . ?
C19 C20 1.419(12) . ?
C19 H19A 0.9500 . ?
C20 C21 1.395(5) . ?
C20 H20A 0.9500 . ?
C21 H21A 0.9500 . ?
C22 C23 1.324(11) . ?
C22 H22A 0.9500 . ?
C23 C24 1.484(11) . ?
C23 H23A 0.9500 . ?
C24 C27 1.386(9) . ?
C24 C25 1.397(5) . ?
C25 C26 1.392(6) . ?
C25 H25A 0.9500 . ?
C26 H26A 0.9500 . ?
C27 C28 1.381(7) . ?
C27 H27A 0.9500 . ?
C28 H28A 0.9500 . ?
N1' C13' 1.31(5) . ?
N1' C9' 1.64(5) . ?
N2' C28' 1.24(6) . ?
N2' C26' 1.53(6) . ?
N2' Co1 2.24(4) 1_544 ?
C9' C10' 1.36(3) . ?
C9' H9'A 0.9500 . ?
C10' C11' 1.42(3) . ?
C10' H10B 0.9500 . ?
C11' C12' 1.33(3) . ?
C11' C14' 1.48(3) . ?
C12' C13' 1.49(3) . ?
C12' H12B 0.9500 . ?
C13' H13B 0.9500 . ?
C14' C15' 1.27(3) . ?
C14' H14B 0.9500 . ?
C15' C16' 1.52(4) . ?
C15' H15B 0.9500 . ?
C16' C17' 1.31(3) . ?
C16' C21' 1.34(4) . ?
C17' C18' 1.37(4) . ?
C17' H17B 0.9500 . ?
C18' C22' 1.46(5) . ?
C18' C19' 1.69(7) . ?
C19' C20' 1.13(8) . ?
C19' H19B 0.9500 . ?
C20' C21' 1.30(4) . ?
C20' H20B 0.9500 . ?
C21' H21B 0.9500 . ?
C22' C23' 1.33(8) . ?
C22' H22B 0.9500 . ?
C23' C24' 1.30(7) . ?
C23' H23B 0.9500 . ?
C24' C25' 1.31(4) . ?
C24' C27' 1.46(6) . ?
C25' C26' 1.39(4) . ?
C25' H25B 0.9500 . ?
C26' H26B 0.9500 . ?
C27' C28' 1.32(5) . ?
C27' H27B 0.9500 . ?
C28' H28B 0.9500 . ?

loop_
_geom_hbond_atom_site_label_D
_geom_hbond_atom_site_label_H
_geom_hbond_atom_site_label_A
_geom_hbond_distance_DH
_geom_hbond_distance_HA
_geom_hbond_distance_DA
_geom_hbond_angle_DHA
_geom_hbond_site_symmetry_A
O3 H3B O2 0.84 1.87 2.604(2) 146.0 .
O6 H6A O5 0.84 1.84 2.574(3) 145.3 .
O7 H7A O4 0.84 1.88 2.610(3) 144.7 .
C9 H9A O2 0.95 2.42 3.091(4) 127.2 .
C13 H13A O3 0.95 2.44 3.151(4) 131.4 1_655
C28 H28A O1 0.95 2.38 3.011(5) 123.3 1_544
C9' H9'A O2 0.95 2.30 2.87(3) 117.7 .

loop_
_geom_torsion_atom_site_label_1
_geom_torsion_atom_site_label_2
_geom_torsion_atom_site_label_3
_geom_torsion_atom_site_label_4
_geom_torsion
_geom_torsion_site_symmetry_1
_geom_torsion_site_symmetry_2
_geom_torsion_site_symmetry_3
_geom_torsion_site_symmetry_4
_geom_torsion_publ_flag
Co1 O2 C1 O1 1.74(18) . . . . ?
Co1 O2 C1 C2 -178.17(18) . . . . ?
Co1 O1 C1 O2 -2.1(2) . . . . ?
Co1 O1 C1 C2 177.83(15) . . . . ?
O2 C1 C2 C3 167.61(19) . . . . ?
O1 C1 C2 C3 -12.3(3) . . . . ?
O2 C1 C2 C4 -13.2(3) . . . . ?
O1 C1 C2 C4 166.85(18) . . . . ?
C4 C2 C3 C4 -0.5(3) . . . 2_576 ?
C1 C2 C3 C4 178.65(18) . . . 2_576 ?
C3 C2 C4 O3 -179.05(19) . . . . ?
C1 C2 C4 O3 1.8(3) . . . . ?
C3 C2 C4 C3 0.5(3) . . . 2_576 ?
C1 C2 C4 C3 -178.66(18) . . . 2_576 ?
Co1 O5 C5 O4 1.18(17) . . . . ?
Co1 O5 C5 C6' -178.34(17) . . . . ?
Co1 O5 C5 C6 -178.34(17) . . . . ?
Co1 O4 C5 O5 -1.4(2) . . . . ?
Co1 O4 C5 C6' 178.15(15) . . . . ?
Co1 O4 C5 C6 178.15(15) . . . . ?
O5 C5 C6 C8 171.15(18) . . . . ?
O4 C5 C6 C8 -8.4(3) . . . . ?
O5 C5 C6 C7 -7.5(3) . . . . ?
O4 C5 C6 C7 172.93(17) . . . . ?
C8 C6 C7 O6 179.8(2) . . . . ?
C5 C6 C7 O6 -1.5(3) . . . . ?
C8 C6 C7 C8 0.1(3) . . . 2_667 ?
C5 C6 C7 C8 178.77(17) . . . 2_667 ?
C7 C6 C8 O7 178.5(2) . . . . ?
C5 C6 C8 O7 -0.2(3) . . . . ?
C7 C6 C8 C7 -0.1(3) . . . 2_667 ?
C5 C6 C8 C7 -178.76(17) . . . 2_667 ?
O5 C5 C6' C8' 171.15(18) . . . . ?
O4 C5 C6' C8' -8.4(3) . . . . ?
O5 C5 C6' C7' -7.5(3) . . . . ?
O4 C5 C6' C7' 172.93(17) . . . . ?
C8' C6' C7' C8' 0.1(3) . . . 2_667 ?
C5 C6' C7' C8' 178.77(17) . . . 2_667 ?
C7' C6' C8' C7' -0.1(3) . . . 2_667 ?
C5 C6' C8' C7' -178.76(17) . . . 2_667 ?
C13 N1 C9 C10 0.8(9) . . . . ?
Co1 N1 C9 C10 -175.4(4) . . . . ?
N1 C9 C10 C11 -0.4(8) . . . . ?
C9 C10 C11 C12 -0.3(5) . . . . ?
C9 C10 C11 C14 172.9(3) . . . . ?
C10 C11 C12 C13 0.6(5) . . . . ?
C14 C11 C12 C13 -172.9(3) . . . . ?
C9 N1 C13 C12 -0.5(8) . . . . ?
Co1 N1 C13 C12 175.9(3) . . . . ?
C11 C12 C13 N1 -0.2(6) . . . . ?
C10 C11 C14 C15 1.7(5) . . . . ?
C12 C11 C14 C15 174.6(3) . . . . ?
C11 C14 C15 C16 -165.9(3) . . . . ?
C14 C15 C16 C17 173.2(3) . . . . ?
C14 C15 C16 C21 0.4(6) . . . . ?
C21 C16 C17 C18 1.0(7) . . . . ?
C15 C16 C17 C18 -172.2(4) . . . . ?
C16 C17 C18 C19 1.6(9) . . . . ?
C16 C17 C18 C22 179.6(5) . . . . ?
C17 C18 C19 C20 -3.7(12) . . . . ?
C22 C18 C19 C20 178.3(6) . . . . ?
C18 C19 C20 C21 3.2(11) . . . . ?
C19 C20 C21 C16 -0.4(8) . . . . ?
C17 C16 C21 C20 -1.6(7) . . . . ?
C15 C16 C21 C20 171.3(4) . . . . ?
C19 C18 C22 C23 -163.0(8) . . . . ?
C17 C18 C22 C23 19.0(9) . . . . ?
C18 C22 C23 C24 -179.3(7) . . . . ?
C22 C23 C24 C27 -172.3(8) . . . . ?
C22 C23 C24 C25 8.1(12) . . . . ?
C27 C24 C25 C26 -0.4(8) . . . . ?
C23 C24 C25 C26 179.1(6) . . . . ?
C28 N2 C26 C25 1.1(10) . . . . ?
Co1 N2 C26 C25 -171.6(5) 1_544 . . . ?
C24 C25 C26 N2 -0.1(9) . . . . ?
C25 C24 C27 C28 -0.2(9) . . . . ?
C23 C24 C27 C28 -179.7(7) . . . . ?
C26 N2 C28 C27 -1.7(10) . . . . ?
Co1 N2 C28 C27 171.7(5) 1_544 . . . ?
C24 C27 C28 N2 1.3(10) . . . . ?
O1 Co1 N1' C13' 97(7) . . . . ?
O4 Co1 N1' C13' -115(7) . . . . ?
N2' Co1 N1' C13' -1(7) 1_566 . . . ?
O5 Co1 N1' C13' -122(6) . . . . ?
O2 Co1 N1' C13' 153(7) . . . . ?
O1 Co1 N1' C9' -88(3) . . . . ?
O4 Co1 N1' C9' 61(3) . . . . ?
N2' Co1 N1' C9' 175(3) 1_566 . . . ?
O5 Co1 N1' C9' 54(6) . . . . ?
O2 Co1 N1' C9' -31(3) . . . . ?
C13' N1' C9' C10' -2(5) . . . . ?
Co1 N1' C9' C10' -179(2) . . . . ?
N1' C9' C10' C11' 2(4) . . . . ?
C9' C10' C11' C12' 3(3) . . . . ?
C9' C10' C11' C14' 176(2) . . . . ?
C10' C11' C12' C13' -6(3) . . . . ?
C14' C11' C12' C13' -178.4(18) . . . . ?
C9' N1' C13' C12' -2(6) . . . . ?
Co1 N1' C13' C12' 174(4) . . . . ?
C11' C12' C13' N1' 6(5) . . . . ?
C12' C11' C14' C15' 14(3) . . . . ?
C10' C11' C14' C15' -158.9(19) . . . . ?
C11' C14' C15' C16' 163(2) . . . . ?
C14' C15' C16' C17' 16(4) . . . . ?
C14' C15' C16' C21' -159(3) . . . . ?
C21' C16' C17' C18' 4(5) . . . . ?
C15' C16' C17' C18' -172(3) . . . . ?
C16' C17' C18' C22' 173(4) . . . . ?
C16' C17' C18' C19' -6(6) . . . . ?
C17' C18' C19' C20' 7(6) . . . . ?
C22' C18' C19' C20' -173(4) . . . . ?
C18' C19' C20' C21' -9(9) . . . . ?
C19' C20' C21' C16' 7(9) . . . . ?
C17' C16' C21' C20' -3(5) . . . . ?
C15' C16' C21' C20' 173(3) . . . . ?
C17' C18' C22' C23' 27(8) . . . . ?
C19' C18' C22' C23' -153(5) . . . . ?
C18' C22' C23' C24' 179(5) . . . . ?
C22' C23' C24' C25' -2(9) . . . . ?
C22' C23' C24' C27' -178(5) . . . . ?
C23' C24' C25' C26' 176(5) . . . . ?
C27' C24' C25' C26' -9(6) . . . . ?
C24' C25' C26' N2' 7(6) . . . . ?
C28' N2' C26' C25' -3(5) . . . . ?
Co1 N2' C26' C25' -175(3) 1_544 . . . ?
C23' C24' C27' C28' -178(5) . . . . ?
C25' C24' C27' C28' 6(5) . . . . ?
C26' N2' C28' C27' 1(9) . . . . ?
Co1 N2' C28' C27' 172(5) 1_544 . . . ?
C24' C27' C28' N2' -2(9) . . . . ?
